data_4331928
loop_
_publ_author_name
'Fritsch, Joseph M.'
'Retka, Noah D.'
'McNeill, Kristopher'

_publ_section_title
;
 Synthesis, Structure, and Unusual Reactivity of \b-Halovinyl Cobalt
 Porphyrin Complexes
;
_journal_issue 5
_journal_name_full 'Inorganic Chemistry'
_journal_page_first 2288
_journal_page_last 2295
_journal_paper_doi 10.1021/ic0518834
_journal_volume 45
_journal_year 2006
_chemical_formula_moiety 'C46 H29 Cl2 Co N4'
_chemical_formula_sum 'C46 H29 Cl2 Co N4'
_chemical_formula_weight 767.56
_chemical_name_common 05026
_chemical_name_systematic
; 
 ? 
;
_space_group_IT_number 2
_symmetry_cell_setting triclinic
_symmetry_space_group_name_Hall '-P 1'
_symmetry_space_group_name_H-M 'P -1'
_atom_sites_solution_hydrogens geom
_atom_sites_solution_primary direct
_atom_sites_solution_secondary difmap
_audit_creation_method SHELXL-97
_cell_angle_alpha 67.209(2)
_cell_angle_beta 86.051(2)
_cell_angle_gamma 66.063(2)
_cell_formula_units_Z 2
_cell_length_a 12.2370(15)
_cell_length_b 12.3804(15)
_cell_length_c 13.7944(17)
_cell_measurement_reflns_used 3754
_cell_measurement_temperature 173(2)
_cell_volume 1751.3(4)
_computing_cell_refinement 'SAINT, BRuker'
_computing_data_collection 'SMART, Bruker'
_computing_data_reduction 'SAINT, Bruker'
_computing_molecular_graphics 'SHELxTL, BRuker'
_computing_structure_refinement 'SHELXL-97 (Sheldrick, 1997)'
_computing_structure_solution SIR-97
_diffrn_ambient_temperature 173(2)
_diffrn_measured_fraction_theta_full 0.994
_diffrn_measured_fraction_theta_max 0.994
_diffrn_measurement_device_type 'Siemens SMART PLatform CCD'
_diffrn_measurement_method 'area detector, omega scans'
_diffrn_radiation_monochromator graphite
_diffrn_radiation_source 'fine-focus sealed tube'
_diffrn_radiation_type MoK\a
_diffrn_radiation_wavelength 0.71073
_diffrn_reflns_av_R_equivalents 0.0232
_diffrn_reflns_av_sigmaI/netI 0.0247
_diffrn_reflns_limit_h_max 14
_diffrn_reflns_limit_h_min -14
_diffrn_reflns_limit_k_max 14
_diffrn_reflns_limit_k_min -14
_diffrn_reflns_limit_l_max 16
_diffrn_reflns_limit_l_min -16
_diffrn_reflns_number 17146
_diffrn_reflns_theta_full 25.07
_diffrn_reflns_theta_max 25.07
_diffrn_reflns_theta_min 1.61
_exptl_absorpt_coefficient_mu 0.684
_exptl_absorpt_correction_T_max 0.8753
_exptl_absorpt_correction_T_min 0.7714
_exptl_absorpt_correction_type multi-scan
_exptl_absorpt_process_details 'SADABS, R.Blessing, 1995'
_exptl_crystal_colour purple
_exptl_crystal_density_diffrn 1.456
_exptl_crystal_density_method 'not measured'
_exptl_crystal_description plate
_exptl_crystal_F_000 788
_exptl_crystal_size_max 0.40
_exptl_crystal_size_mid 0.40
_exptl_crystal_size_min 0.20
_refine_diff_density_max 0.426
_refine_diff_density_min -0.284
_refine_diff_density_rms 0.054
_refine_ls_extinction_method none
_refine_ls_goodness_of_fit_ref 1.064
_refine_ls_hydrogen_treatment refall
_refine_ls_matrix_type full
_refine_ls_number_parameters 509
_refine_ls_number_reflns 6184
_refine_ls_number_restraints 16
_refine_ls_restrained_S_all 1.068
_refine_ls_R_factor_all 0.0473
_refine_ls_R_factor_gt 0.0391
_refine_ls_shift/su_max 0.001
_refine_ls_shift/su_mean 0.000
_refine_ls_structure_factor_coef Fsqd
_refine_ls_weighting_details 'calc w=1/[\s^2^(Fo^2^)+(0.0506P)^2^+1.2842P] where P=(Fo^2^+2Fc^2^)/3'
_refine_ls_weighting_scheme calc
_refine_ls_wR_factor_gt 0.1006
_refine_ls_wR_factor_ref 0.1052
_reflns_number_gt 5339
_reflns_number_total 6184
_reflns_threshold_expression >2sigma(I)
_cod_data_source_file ic0518834sup2.cif
_cod_data_source_block 05026m
_cod_original_sg_symbol_H-M P-1
_cod_database_code 4331928

loop_
_symmetry_equiv_pos_as_xyz
'x, y, z'
'-x, -y, -z'

loop_
_atom_site_label
_atom_site_type_symbol
_atom_site_fract_x
_atom_site_fract_y
_atom_site_fract_z
_atom_site_U_iso_or_equiv
_atom_site_adp_type
_atom_site_occupancy
_atom_site_symmetry_multiplicity
_atom_site_calc_flag
_atom_site_refinement_flags
_atom_site_disorder_assembly
_atom_site_disorder_group
Co Co 0.92691(3) 0.04850(3) 0.28981(2) 0.02922(11) Uani 1 1 d D . .
N1 N 1.00286(18) 0.12800(19) 0.17098(15) 0.0325(4) Uani 1 1 d . A .
N2 N 1.07354(17) -0.11039(19) 0.33608(15) 0.0314(4) Uani 1 1 d . A .
N3 N 0.86968(17) -0.01512(19) 0.42725(15) 0.0316(4) Uani 1 1 d . A .
N4 N 0.78739(18) 0.21346(19) 0.25069(15) 0.0326(4) Uani 1 1 d . A .
C1 C 0.9492(2) 0.2458(2) 0.08782(19) 0.0353(5) Uani 1 1 d . . .
C2 C 1.0359(2) 0.2707(3) 0.0168(2) 0.0417(6) Uani 1 1 d . A .
H2A H 1.0218 0.3462 -0.0450 0.050 Uiso 1 1 calc R . .
C3 C 1.1402(2) 0.1669(3) 0.0544(2) 0.0405(6) Uani 1 1 d . . .
H3A H 1.2142 0.1558 0.0243 0.049 Uiso 1 1 calc R A .
C4 C 1.1203(2) 0.0753(2) 0.14813(19) 0.0345(5) Uani 1 1 d . A .
C5 C 1.2006(2) -0.0506(2) 0.19786(19) 0.0358(6) Uani 1 1 d . . .
C6 C 1.3183(2) -0.0977(3) 0.1537(2) 0.0393(6) Uani 1 1 d . A .
C7 C 1.3250(3) -0.1385(3) 0.0726(2) 0.0528(8) Uani 1 1 d . . .
H7A H 1.2547 -0.1351 0.0440 0.063 Uiso 1 1 calc R A .
C8 C 1.4342(3) -0.1846(3) 0.0324(2) 0.0616(9) Uani 1 1 d . A .
H8A H 1.4388 -0.2139 -0.0226 0.074 Uiso 1 1 calc R . .
C9 C 1.5357(3) -0.1874(3) 0.0735(3) 0.0571(8) Uani 1 1 d . . .
H9A H 1.6101 -0.2174 0.0456 0.069 Uiso 1 1 calc R A .
C10 C 1.5295(3) -0.1474(3) 0.1535(3) 0.0636(9) Uani 1 1 d . A .
H10A H 1.5999 -0.1504 0.1816 0.076 Uiso 1 1 calc R . .
C11 C 1.4218(3) -0.1024(3) 0.1942(3) 0.0558(8) Uani 1 1 d . . .
H11A H 1.4184 -0.0746 0.2500 0.067 Uiso 1 1 calc R A .
C12 C 1.1735(2) -0.1397(2) 0.28204(19) 0.0352(5) Uani 1 1 d . A .
C13 C 1.2453(2) -0.2752(3) 0.3247(2) 0.0417(6) Uani 1 1 d . . .
H13A H 1.3179 -0.3189 0.3005 0.050 Uiso 1 1 calc R A .
C14 C 1.1910(2) -0.3297(2) 0.4056(2) 0.0387(6) Uani 1 1 d . A .
H14A H 1.2168 -0.4188 0.4481 0.046 Uiso 1 1 calc R . .
C15 C 1.0865(2) -0.2266(2) 0.41495(19) 0.0325(5) Uani 1 1 d . . .
C16 C 1.0167(2) -0.2410(2) 0.49875(18) 0.0323(5) Uani 1 1 d . A .
C17 C 1.0536(2) -0.3707(2) 0.58756(19) 0.0330(5) Uani 1 1 d . . .
C18 C 1.1574(3) -0.4218(3) 0.6555(2) 0.0435(6) Uani 1 1 d . A .
H18A H 1.2040 -0.3735 0.6456 0.052 Uiso 1 1 calc R . .
C19 C 1.1936(3) -0.5419(3) 0.7370(2) 0.0491(7) Uani 1 1 d . . .
H19A H 1.2642 -0.5754 0.7830 0.059 Uiso 1 1 calc R A .
C20 C 1.1270(3) -0.6131(3) 0.7514(2) 0.0472(7) Uani 1 1 d . A .
H20A H 1.1519 -0.6958 0.8073 0.057 Uiso 1 1 calc R . .
C21 C 1.0251(3) -0.5647(3) 0.6853(3) 0.0529(8) Uani 1 1 d . . .
H21A H 0.9798 -0.6142 0.6953 0.063 Uiso 1 1 calc R A .
C22 C 0.9875(2) -0.4434(3) 0.6037(2) 0.0469(7) Uani 1 1 d . A .
H22A H 0.9161 -0.4102 0.5587 0.056 Uiso 1 1 calc R . .
C23 C 0.9200(2) -0.1375(2) 0.50657(18) 0.0323(5) Uani 1 1 d . . .
C24 C 0.8570(2) -0.1424(2) 0.59886(19) 0.0367(6) Uani 1 1 d . A .
H24A H 0.8761 -0.2144 0.6645 0.044 Uiso 1 1 calc R . .
C25 C 0.7661(2) -0.0265(2) 0.57507(19) 0.0365(6) Uani 1 1 d . . .
H25A H 0.7090 -0.0012 0.6209 0.044 Uiso 1 1 calc R A .
C26 C 0.7706(2) 0.0525(2) 0.46773(19) 0.0322(5) Uani 1 1 d . A .
C27 C 0.6829(2) 0.1736(2) 0.41134(19) 0.0328(5) Uani 1 1 d . . .
C28 C 0.5698(2) 0.2215(2) 0.46045(19) 0.0331(5) Uani 1 1 d . A .
C29 C 0.4868(2) 0.1690(3) 0.4702(2) 0.0402(6) Uani 1 1 d . . .
H29A H 0.5025 0.1030 0.4455 0.048 Uiso 1 1 calc R A .
C30 C 0.3816(2) 0.2110(3) 0.5154(2) 0.0439(6) Uani 1 1 d . A .
H30A H 0.3252 0.1748 0.5203 0.053 Uiso 1 1 calc R . .
C31 C 0.3587(2) 0.3048(3) 0.5530(2) 0.0444(6) Uani 1 1 d . . .
H31A H 0.2869 0.3331 0.5848 0.053 Uiso 1 1 calc R A .
C32 C 0.4398(3) 0.3577(3) 0.5445(3) 0.0529(7) Uani 1 1 d . A .
H32A H 0.4245 0.4222 0.5711 0.063 Uiso 1 1 calc R . .
C33 C 0.5445(2) 0.3174(3) 0.4972(2) 0.0464(7) Uani 1 1 d . . .
H33A H 0.5992 0.3562 0.4900 0.056 Uiso 1 1 calc R A .
C34 C 0.6897(2) 0.2462(2) 0.30698(19) 0.0337(5) Uani 1 1 d . A .
C35 C 0.5950(2) 0.3650(3) 0.2422(2) 0.0421(6) Uani 1 1 d . . .
H35A H 0.5194 0.4076 0.2631 0.051 Uiso 1 1 calc R A .
C36 C 0.6328(2) 0.4054(3) 0.1461(2) 0.0434(6) Uani 1 1 d . A .
H36A H 0.5880 0.4803 0.0859 0.052 Uiso 1 1 calc R . .
C37 C 0.7534(2) 0.3139(2) 0.1517(2) 0.0359(6) Uani 1 1 d . . .
C38 C 0.8292(2) 0.3304(2) 0.0728(2) 0.0367(6) Uani 1 1 d . A .
C39 C 0.7838(2) 0.4451(2) -0.0299(2) 0.0389(6) Uani 1 1 d . . .
C40 C 0.7553(3) 0.5676(3) -0.0356(2) 0.0619(9) Uani 1 1 d . A .
H40A H 0.7634 0.5798 0.0270 0.074 Uiso 1 1 calc R . .
C41 C 0.7151(4) 0.6729(3) -0.1314(3) 0.0704(10) Uani 1 1 d . . .
H41A H 0.6944 0.7567 -0.1338 0.084 Uiso 1 1 calc R A .
C42 C 0.7050(3) 0.6566(3) -0.2224(2) 0.0546(8) Uani 1 1 d . A .
H42A H 0.6796 0.7285 -0.2884 0.065 Uiso 1 1 calc R . .
C43 C 0.7318(3) 0.5357(3) -0.2178(2) 0.0496(7) Uani 1 1 d . . .
H43A H 0.7235 0.5242 -0.2806 0.059 Uiso 1 1 calc R A .
C44 C 0.7707(3) 0.4305(3) -0.1225(2) 0.0468(7) Uani 1 1 d . A .
H44A H 0.7886 0.3474 -0.1204 0.056 Uiso 1 1 calc R . .
Cl1 Cl 0.95714(10) -0.08394(10) 0.13186(9) 0.0490(3) Uani 0.809(3) 1 d PDU A 1
C45 C 0.8597(8) -0.0128(11) 0.2106(5) 0.0353(12) Uani 0.809(3) 1 d PDU A 1
C46 C 0.7541(3) -0.0157(3) 0.2026(3) 0.0400(8) Uani 0.809(3) 1 d PDU A 1
H46A H 0.7457 -0.0552 0.1585 0.048 Uiso 0.809(3) 1 calc PR A 1
Cl2 Cl 0.62923(12) 0.04520(12) 0.26423(8) 0.0531(4) Uani 0.809(3) 1 d PDU A 1
Cl1' Cl 0.7150(9) -0.0170(10) 0.2716(6) 0.105(3) Uani 0.191(3) 1 d PDU A 2
C45' C 0.855(4) -0.024(6) 0.229(3) 0.0353(12) Uani 0.191(3) 1 d PDU A 2
C46' C 0.8744(19) -0.059(2) 0.1518(15) 0.077(6) Uani 0.191(3) 1 d PDU A 2
H46B H 0.8170 -0.0832 0.1328 0.092 Uiso 0.191(3) 1 calc PR A 2
Cl2' Cl 0.9978(8) -0.0684(13) 0.0779(10) 0.155(5) Uani 0.191(3) 1 d PDU . 2

loop_
_atom_site_aniso_label
_atom_site_aniso_U_11
_atom_site_aniso_U_22
_atom_site_aniso_U_33
_atom_site_aniso_U_23
_atom_site_aniso_U_13
_atom_site_aniso_U_12
Co 0.02938(18) 0.02989(18) 0.02769(18) -0.00825(13) 0.00519(12) -0.01482(14)
N1 0.0324(11) 0.0352(11) 0.0317(11) -0.0111(9) 0.0072(8) -0.0181(9)
N2 0.0271(10) 0.0356(11) 0.0299(10) -0.0092(9) 0.0050(8) -0.0152(9)
N3 0.0318(11) 0.0315(10) 0.0300(10) -0.0097(9) 0.0046(8) -0.0141(9)
N4 0.0342(11) 0.0317(10) 0.0303(10) -0.0075(9) 0.0062(8) -0.0169(9)
C1 0.0438(14) 0.0345(13) 0.0298(13) -0.0092(11) 0.0088(10) -0.0223(11)
C2 0.0461(16) 0.0406(14) 0.0353(14) -0.0083(12) 0.0122(12) -0.0225(13)
C3 0.0398(14) 0.0479(15) 0.0380(14) -0.0146(12) 0.0147(11) -0.0261(13)
C4 0.0338(13) 0.0419(14) 0.0317(13) -0.0131(11) 0.0059(10) -0.0211(11)
C5 0.0303(13) 0.0455(15) 0.0328(13) -0.0138(11) 0.0058(10) -0.0188(11)
C6 0.0327(13) 0.0434(14) 0.0318(13) -0.0048(11) 0.0067(10) -0.0162(11)
C7 0.0371(15) 0.073(2) 0.0399(16) -0.0194(15) 0.0047(12) -0.0172(14)
C8 0.0539(19) 0.074(2) 0.0386(16) -0.0200(15) 0.0114(14) -0.0122(16)
C9 0.0349(16) 0.0566(18) 0.0542(18) -0.0079(15) 0.0160(13) -0.0097(13)
C10 0.0348(16) 0.080(2) 0.086(3) -0.040(2) 0.0171(16) -0.0278(16)
C11 0.0383(16) 0.074(2) 0.069(2) -0.0372(18) 0.0140(14) -0.0292(15)
C12 0.0275(12) 0.0419(14) 0.0333(13) -0.0113(11) 0.0038(10) -0.0149(11)
C13 0.0301(13) 0.0437(15) 0.0397(14) -0.0110(12) 0.0068(11) -0.0098(11)
C14 0.0332(13) 0.0349(13) 0.0391(14) -0.0088(11) 0.0045(11) -0.0115(11)
C15 0.0278(12) 0.0321(12) 0.0343(13) -0.0085(10) 0.0018(10) -0.0135(10)
C16 0.0341(13) 0.0320(12) 0.0307(12) -0.0085(10) 0.0027(10) -0.0170(10)
C17 0.0323(13) 0.0310(12) 0.0326(13) -0.0114(10) 0.0092(10) -0.0123(10)
C18 0.0484(16) 0.0416(15) 0.0407(15) -0.0123(12) -0.0009(12) -0.0216(13)
C19 0.0543(17) 0.0474(16) 0.0330(14) -0.0103(13) -0.0027(12) -0.0131(14)
C20 0.0549(18) 0.0322(14) 0.0373(15) -0.0064(12) 0.0182(13) -0.0109(13)
C21 0.0452(16) 0.0397(15) 0.067(2) -0.0096(14) 0.0143(15) -0.0235(13)
C22 0.0347(14) 0.0419(15) 0.0557(17) -0.0078(13) 0.0020(12) -0.0182(12)
C23 0.0349(13) 0.0306(12) 0.0295(12) -0.0072(10) 0.0035(10) -0.0162(10)
C24 0.0412(14) 0.0363(14) 0.0277(12) -0.0076(11) 0.0067(10) -0.0164(11)
C25 0.0400(14) 0.0387(14) 0.0299(13) -0.0131(11) 0.0080(10) -0.0165(12)
C26 0.0328(13) 0.0355(13) 0.0329(13) -0.0152(11) 0.0077(10) -0.0175(11)
C27 0.0326(13) 0.0331(13) 0.0359(13) -0.0130(11) 0.0060(10) -0.0175(10)
C28 0.0312(12) 0.0325(12) 0.0299(12) -0.0077(10) 0.0039(10) -0.0120(10)
C29 0.0412(15) 0.0410(14) 0.0427(15) -0.0162(12) 0.0101(11) -0.0220(12)
C30 0.0363(14) 0.0504(16) 0.0449(15) -0.0137(13) 0.0097(12) -0.0234(13)
C31 0.0332(14) 0.0498(16) 0.0391(15) -0.0130(13) 0.0078(11) -0.0114(12)
C32 0.0443(16) 0.0526(18) 0.069(2) -0.0365(16) 0.0118(14) -0.0153(14)
C33 0.0384(15) 0.0483(16) 0.0617(18) -0.0280(14) 0.0100(13) -0.0213(13)
C34 0.0312(12) 0.0318(12) 0.0371(13) -0.0096(11) 0.0069(10) -0.0166(10)
C35 0.0314(13) 0.0375(14) 0.0463(15) -0.0074(12) 0.0073(11) -0.0128(11)
C36 0.0370(14) 0.0357(14) 0.0421(15) -0.0023(12) 0.0023(11) -0.0127(11)
C37 0.0368(13) 0.0333(13) 0.0351(13) -0.0082(11) 0.0033(10) -0.0169(11)
C38 0.0411(14) 0.0343(13) 0.0336(13) -0.0096(11) 0.0063(11) -0.0184(11)
C39 0.0389(14) 0.0392(14) 0.0330(13) -0.0071(11) 0.0070(11) -0.0179(12)
C40 0.101(3) 0.0457(17) 0.0383(16) -0.0086(14) -0.0026(16) -0.0350(18)
C41 0.112(3) 0.0446(18) 0.0504(19) -0.0048(15) -0.0071(19) -0.0391(19)
C42 0.0613(19) 0.0553(18) 0.0358(15) 0.0010(13) 0.0001(13) -0.0306(15)
C43 0.0465(16) 0.0617(19) 0.0347(15) -0.0138(13) 0.0023(12) -0.0215(14)
C44 0.0475(16) 0.0448(16) 0.0431(16) -0.0161(13) 0.0051(12) -0.0156(13)
Cl1 0.0414(6) 0.0607(6) 0.0569(7) -0.0375(5) 0.0053(4) -0.0189(5)
C45 0.0411(16) 0.031(3) 0.029(3) -0.005(3) 0.0031(18) -0.0179(12)
C46 0.046(2) 0.0466(19) 0.0349(18) -0.0175(15) 0.0092(15) -0.0261(16)
Cl2 0.0479(7) 0.0804(8) 0.0552(6) -0.0367(5) 0.0184(5) -0.0415(6)
Cl1' 0.114(7) 0.163(8) 0.091(5) -0.058(5) 0.019(4) -0.101(7)
C45' 0.0411(16) 0.031(3) 0.029(3) -0.005(3) 0.0031(18) -0.0179(12)
C46' 0.113(16) 0.082(14) 0.079(13) -0.051(11) 0.009(10) -0.063(15)
Cl2' 0.100(6) 0.269(13) 0.195(10) -0.183(10) 0.053(6) -0.089(7)

loop_
_atom_type_symbol
_atom_type_description
_atom_type_scat_dispersion_real
_atom_type_scat_dispersion_imag
_atom_type_scat_source
C C 0.0033 0.0016 'International Tables Vol C Tables 4.2.6.8 and 6.1.1.4'
H H 0.0000 0.0000 'International Tables Vol C Tables 4.2.6.8 and 6.1.1.4'
N N 0.0061 0.0033 'International Tables Vol C Tables 4.2.6.8 and 6.1.1.4'
Cl Cl 0.1484 0.1585 'International Tables Vol C Tables 4.2.6.8 and 6.1.1.4'
Co Co 0.3494 0.9721 'International Tables Vol C Tables 4.2.6.8 and 6.1.1.4'

loop_
_geom_angle_atom_site_label_1
_geom_angle_atom_site_label_2
_geom_angle_atom_site_label_3
_geom_angle
_geom_angle_site_symmetry_3
C45' Co C45 7.5(13) .
C45' Co N1 101.2(10) .
C45 Co N1 93.75(18) .
C45' Co N3 93.2(10) .
C45 Co N3 100.69(18) .
N1 Co N3 165.56(8) .
C45' Co N2 90.5(17) .
C45 Co N2 91.5(4) .
N1 Co N2 90.14(8) .
N3 Co N2 89.21(8) .
C45' Co N4 95.0(17) .
C45 Co N4 93.9(4) .
N1 Co N4 89.22(8) .
N3 Co N4 90.05(8) .
N2 Co N4 174.51(8) .
C1 N1 C4 105.02(19) .
C1 N1 Co 127.31(16) .
C4 N1 Co 127.56(16) .
C15 N2 C12 104.78(19) .
C15 N2 Co 126.19(15) .
C12 N2 Co 127.22(16) .
C23 N3 C26 104.72(19) .
C23 N3 Co 127.59(16) .
C26 N3 Co 127.68(16) .
C34 N4 C37 104.5(2) .
C34 N4 Co 127.85(16) .
C37 N4 Co 126.55(17) .
N1 C1 C38 126.0(2) .
N1 C1 C2 110.4(2) .
C38 C1 C2 123.6(2) .
C3 C2 C1 106.8(2) .
C3 C2 H2A 126.6 .
C1 C2 H2A 126.6 .
C2 C3 C4 107.9(2) .
C2 C3 H3A 126.1 .
C4 C3 H3A 126.1 .
C5 C4 N1 125.5(2) .
C5 C4 C3 124.3(2) .
N1 C4 C3 109.6(2) .
C4 C5 C12 122.7(2) .
C4 C5 C6 119.1(2) .
C12 C5 C6 118.0(2) .
C7 C6 C11 119.0(3) .
C7 C6 C5 120.0(2) .
C11 C6 C5 121.0(3) .
C6 C7 C8 120.5(3) .
C6 C7 H7A 119.8 .
C8 C7 H7A 119.8 .
C9 C8 C7 119.4(3) .
C9 C8 H8A 120.3 .
C7 C8 H8A 120.3 .
C10 C9 C8 120.3(3) .
C10 C9 H9A 119.8 .
C8 C9 H9A 119.8 .
C9 C10 C11 120.6(3) .
C9 C10 H10A 119.7 .
C11 C10 H10A 119.7 .
C10 C11 C6 120.2(3) .
C10 C11 H11A 119.9 .
C6 C11 H11A 119.9 .
N2 C12 C5 125.0(2) .
N2 C12 C13 110.4(2) .
C5 C12 C13 124.6(2) .
C14 C13 C12 107.4(2) .
C14 C13 H13A 126.3 .
C12 C13 H13A 126.3 .
C13 C14 C15 106.6(2) .
C13 C14 H14A 126.7 .
C15 C14 H14A 126.7 .
N2 C15 C16 124.8(2) .
N2 C15 C14 110.7(2) .
C16 C15 C14 124.1(2) .
C23 C16 C15 121.9(2) .
C23 C16 C17 119.2(2) .
C15 C16 C17 118.7(2) .
C22 C17 C18 118.4(2) .
C22 C17 C16 121.5(2) .
C18 C17 C16 120.1(2) .
C19 C18 C17 120.9(3) .
C19 C18 H18A 119.6 .
C17 C18 H18A 119.6 .
C20 C19 C18 119.9(3) .
C20 C19 H19A 120.0 .
C18 C19 H19A 120.0 .
C21 C20 C19 120.1(3) .
C21 C20 H20A 120.0 .
C19 C20 H20A 120.0 .
C20 C21 C22 120.4(3) .
C20 C21 H21A 119.8 .
C22 C21 H21A 119.8 .
C17 C22 C21 120.4(3) .
C17 C22 H22A 119.8 .
C21 C22 H22A 119.8 .
C16 C23 N3 125.3(2) .
C16 C23 C24 124.3(2) .
N3 C23 C24 110.4(2) .
C25 C24 C23 107.1(2) .
C25 C24 H24A 126.4 .
C23 C24 H24A 126.4 .
C24 C25 C26 107.7(2) .
C24 C25 H25A 126.2 .
C26 C25 H25A 126.2 .
C27 C26 N3 125.5(2) .
C27 C26 C25 124.3(2) .
N3 C26 C25 109.9(2) .
C26 C27 C34 122.5(2) .
C26 C27 C28 118.5(2) .
C34 C27 C28 118.6(2) .
C33 C28 C29 118.1(2) .
C33 C28 C27 122.1(2) .
C29 C28 C27 119.8(2) .
C30 C29 C28 121.2(3) .
C30 C29 H29A 119.4 .
C28 C29 H29A 119.4 .
C31 C30 C29 120.0(3) .
C31 C30 H30A 120.0 .
C29 C30 H30A 120.0 .
C30 C31 C32 119.7(3) .
C30 C31 H31A 120.1 .
C32 C31 H31A 120.1 .
C31 C32 C33 120.3(3) .
C31 C32 H32A 119.8 .
C33 C32 H32A 119.8 .
C28 C33 C32 120.6(3) .
C28 C33 H33A 119.7 .
C32 C33 H33A 119.7 .
N4 C34 C27 125.1(2) .
N4 C34 C35 110.6(2) .
C27 C34 C35 124.3(2) .
C36 C35 C34 107.4(2) .
C36 C35 H35A 126.3 .
C34 C35 H35A 126.3 .
C35 C36 C37 107.0(2) .
C35 C36 H36A 126.5 .
C37 C36 H36A 126.5 .
N4 C37 C38 124.8(2) .
N4 C37 C36 110.5(2) .
C38 C37 C36 124.4(2) .
C1 C38 C37 121.7(2) .
C1 C38 C39 118.1(2) .
C37 C38 C39 120.2(2) .
C40 C39 C44 118.2(2) .
C40 C39 C38 121.4(2) .
C44 C39 C38 120.4(2) .
C39 C40 C41 120.9(3) .
C39 C40 H40A 119.5 .
C41 C40 H40A 119.5 .
C42 C41 C40 120.2(3) .
C42 C41 H41A 119.9 .
C40 C41 H41A 119.9 .
C41 C42 C43 119.5(3) .
C41 C42 H42A 120.3 .
C43 C42 H42A 120.3 .
C42 C43 C44 120.6(3) .
C42 C43 H43A 119.7 .
C44 C43 H43A 119.7 .
C43 C44 C39 120.6(3) .
C43 C44 H44A 119.7 .
C39 C44 H44A 119.7 .
C46 C45 Cl1 110.3(3) .
C46 C45 Co 134.0(5) .
Cl1 C45 Co 115.6(4) .
C45 C46 Cl2 126.9(4) .
C45 C46 H46A 116.6 .
Cl2 C46 H46A 116.6 .
C46' C45' Cl1' 109.8(14) .
C46' C45' Co 134.9(16) .
Cl1' C45' Co 114.3(12) .
C45' C46' Cl2' 125.7(15) .
C45' C46' H46B 117.1 .
Cl2' C46' H46B 117.1 .
C46' Cl2' Cl2' 127.4(11) 2_755

loop_
_geom_bond_atom_site_label_1
_geom_bond_atom_site_label_2
_geom_bond_distance
_geom_bond_site_symmetry_2
Co C45' 1.898(15) .
Co C45 1.929(4) .
Co N1 1.9498(19) .
Co N3 1.9527(19) .
Co N2 1.954(2) .
Co N4 1.955(2) .
N1 C1 1.380(3) .
N1 C4 1.388(3) .
N2 C15 1.380(3) .
N2 C12 1.381(3) .
N3 C23 1.386(3) .
N3 C26 1.388(3) .
N4 C34 1.386(3) .
N4 C37 1.388(3) .
C1 C38 1.387(4) .
C1 C2 1.438(3) .
C2 C3 1.339(4) .
C2 H2A 0.9500 .
C3 C4 1.436(3) .
C3 H3A 0.9500 .
C4 C5 1.374(4) .
C5 C12 1.388(3) .
C5 C6 1.502(3) .
C6 C7 1.380(4) .
C6 C11 1.390(4) .
C7 C8 1.394(4) .
C7 H7A 0.9500 .
C8 C9 1.382(5) .
C8 H8A 0.9500 .
C9 C10 1.361(5) .
C9 H9A 0.9500 .
C10 C11 1.381(4) .
C10 H10A 0.9500 .
C11 H11A 0.9500 .
C12 C13 1.430(4) .
C13 C14 1.350(4) .
C13 H13A 0.9500 .
C14 C15 1.435(3) .
C14 H14A 0.9500 .
C15 C16 1.388(3) .
C16 C23 1.383(3) .
C16 C17 1.499(3) .
C17 C22 1.389(4) .
C17 C18 1.394(4) .
C18 C19 1.382(4) .
C18 H18A 0.9500 .
C19 C20 1.381(4) .
C19 H19A 0.9500 .
C20 C21 1.368(4) .
C20 H20A 0.9500 .
C21 C22 1.391(4) .
C21 H21A 0.9500 .
C22 H22A 0.9500 .
C23 C24 1.436(3) .
C24 C25 1.339(4) .
C24 H24A 0.9500 .
C25 C26 1.436(3) .
C25 H25A 0.9500 .
C26 C27 1.383(3) .
C27 C34 1.389(3) .
C27 C28 1.498(3) .
C28 C33 1.382(4) .
C28 C29 1.386(4) .
C29 C30 1.383(4) .
C29 H29A 0.9500 .
C30 C31 1.371(4) .
C30 H30A 0.9500 .
C31 C32 1.371(4) .
C31 H31A 0.9500 .
C32 C33 1.391(4) .
C32 H32A 0.9500 .
C33 H33A 0.9500 .
C34 C35 1.430(3) .
C35 C36 1.346(4) .
C35 H35A 0.9500 .
C36 C37 1.436(4) .
C36 H36A 0.9500 .
C37 C38 1.388(4) .
C38 C39 1.497(3) .
C39 C40 1.381(4) .
C39 C44 1.386(4) .
C40 C41 1.387(4) .
C40 H40A 0.9500 .
C41 C42 1.368(5) .
C41 H41A 0.9500 .
C42 C43 1.373(4) .
C42 H42A 0.9500 .
C43 C44 1.380(4) .
C43 H43A 0.9500 .
C44 H44A 0.9500 .
Cl1 C45 1.757(7) .
C45 C46 1.320(7) .
C46 Cl2 1.735(4) .
C46 H46A 0.9500 .
Cl1' C45' 1.75(2) .
C45' C46' 1.278(17) .
C46' Cl2' 1.753(16) .
C46' H46B 0.9500 .
Cl2' Cl2' 2.17(3) 2_755

loop_
_geom_torsion_atom_site_label_1
_geom_torsion_atom_site_label_2
_geom_torsion_atom_site_label_3
_geom_torsion_atom_site_label_4
_geom_torsion
_geom_torsion_site_symmetry_4
C45' Co N1 C1 81.7(18) .
C45 Co N1 C1 80.7(4) .
N3 Co N1 C1 -100.4(4) .
N2 Co N1 C1 172.2(2) .
N4 Co N1 C1 -13.2(2) .
C45' Co N1 C4 -93.9(18) .
C45 Co N1 C4 -94.9(4) .
N3 Co N1 C4 84.0(4) .
N2 Co N1 C4 -3.4(2) .
N4 Co N1 C4 171.2(2) .
C45' Co N2 C15 -70.1(10) .
C45 Co N2 C15 -77.6(3) .
N1 Co N2 C15 -171.3(2) .
N3 Co N2 C15 23.1(2) .
N4 Co N2 C15 105.4(8) .
C45' Co N2 C12 92.2(10) .
C45 Co N2 C12 84.7(3) .
N1 Co N2 C12 -9.0(2) .
N3 Co N2 C12 -174.6(2) .
N4 Co N2 C12 -92.3(8) .
C45' Co N3 C23 81.4(17) .
C45 Co N3 C23 82.3(4) .
N1 Co N3 C23 -96.6(4) .
N2 Co N3 C23 -9.1(2) .
N4 Co N3 C23 176.4(2) .
C45' Co N3 C26 -99.6(17) .
C45 Co N3 C26 -98.6(4) .
N1 Co N3 C26 82.5(4) .
N2 Co N3 C26 170.0(2) .
N4 Co N3 C26 -4.6(2) .
C45' Co N4 C34 87.5(10) .
C45 Co N4 C34 94.9(3) .
N1 Co N4 C34 -171.3(2) .
N3 Co N4 C34 -5.8(2) .
N2 Co N4 C34 -88.0(8) .
C45' Co N4 C37 -78.5(10) .
C45 Co N4 C37 -71.0(3) .
N1 Co N4 C37 22.7(2) .
N3 Co N4 C37 -171.8(2) .
N2 Co N4 C37 106.0(8) .
C4 N1 C1 C38 175.9(2) .
Co N1 C1 C38 -0.4(4) .
C4 N1 C1 C2 -4.2(3) .
Co N1 C1 C2 179.41(17) .
N1 C1 C2 C3 2.2(3) .
C38 C1 C2 C3 -177.9(3) .
C1 C2 C3 C4 0.7(3) .
C1 N1 C4 C5 -166.9(2) .
Co N1 C4 C5 9.5(4) .
C1 N1 C4 C3 4.6(3) .
Co N1 C4 C3 -179.00(17) .
C2 C3 C4 C5 168.2(3) .
C2 C3 C4 N1 -3.4(3) .
N1 C4 C5 C12 -3.1(4) .
C3 C4 C5 C12 -173.4(2) .
N1 C4 C5 C6 171.1(2) .
C3 C4 C5 C6 0.8(4) .
C4 C5 C6 C7 -84.2(3) .
C12 C5 C6 C7 90.2(3) .
C4 C5 C6 C11 96.5(3) .
C12 C5 C6 C11 -89.0(3) .
C11 C6 C7 C8 0.5(5) .
C5 C6 C7 C8 -178.8(3) .
C6 C7 C8 C9 -1.0(5) .
C7 C8 C9 C10 1.0(5) .
C8 C9 C10 C11 -0.6(5) .
C9 C10 C11 C6 0.1(5) .
C7 C6 C11 C10 0.0(5) .
C5 C6 C11 C10 179.2(3) .
C15 N2 C12 C5 -177.6(2) .
Co N2 C12 C5 17.1(4) .
C15 N2 C12 C13 2.8(3) .
Co N2 C12 C13 -162.55(18) .
C4 C5 C12 N2 -10.6(4) .
C6 C5 C12 N2 175.1(2) .
C4 C5 C12 C13 169.0(3) .
C6 C5 C12 C13 -5.2(4) .
N2 C12 C13 C14 -0.7(3) .
C5 C12 C13 C14 179.6(3) .
C12 C13 C14 C15 -1.5(3) .
C12 N2 C15 C16 169.5(2) .
Co N2 C15 C16 -25.0(3) .
C12 N2 C15 C14 -3.7(3) .
Co N2 C15 C14 161.77(17) .
C13 C14 C15 N2 3.4(3) .
C13 C14 C15 C16 -169.9(2) .
N2 C15 C16 C23 4.6(4) .
C14 C15 C16 C23 177.0(2) .
N2 C15 C16 C17 -170.2(2) .
C14 C15 C16 C17 2.1(4) .
C23 C16 C17 C22 74.7(3) .
C15 C16 C17 C22 -110.3(3) .
C23 C16 C17 C18 -106.2(3) .
C15 C16 C17 C18 68.8(3) .
C22 C17 C18 C19 -0.1(4) .
C16 C17 C18 C19 -179.2(2) .
C17 C18 C19 C20 0.5(4) .
C18 C19 C20 C21 -0.2(4) .
C19 C20 C21 C22 -0.4(5) .
C18 C17 C22 C21 -0.5(4) .
C16 C17 C22 C21 178.6(3) .
C20 C21 C22 C17 0.7(5) .
C15 C16 C23 N3 11.0(4) .
C17 C16 C23 N3 -174.2(2) .
C15 C16 C23 C24 -169.3(2) .
C17 C16 C23 C24 5.5(4) .
C26 N3 C23 C16 175.5(2) .
Co N3 C23 C16 -5.3(4) .
C26 N3 C23 C24 -4.2(3) .
Co N3 C23 C24 175.01(16) .
C16 C23 C24 C25 -177.1(2) .
N3 C23 C24 C25 2.6(3) .
C23 C24 C25 C26 0.1(3) .
C23 N3 C26 C27 -170.5(2) .
Co N3 C26 C27 10.3(3) .
C23 N3 C26 C25 4.3(3) .
Co N3 C26 C25 -174.95(16) .
C24 C25 C26 C27 172.0(2) .
C24 C25 C26 N3 -2.8(3) .
N3 C26 C27 C34 -4.9(4) .
C25 C26 C27 C34 -178.9(2) .
N3 C26 C27 C28 167.7(2) .
C25 C26 C27 C28 -6.4(4) .
C26 C27 C28 C33 108.3(3) .
C34 C27 C28 C33 -78.9(3) .
C26 C27 C28 C29 -71.6(3) .
C34 C27 C28 C29 101.2(3) .
C33 C28 C29 C30 0.0(4) .
C27 C28 C29 C30 179.9(2) .
C28 C29 C30 C31 -1.0(4) .
C29 C30 C31 C32 0.7(4) .
C30 C31 C32 C33 0.6(5) .
C29 C28 C33 C32 1.3(4) .
C27 C28 C33 C32 -178.6(3) .
C31 C32 C33 C28 -1.6(5) .
C37 N4 C34 C27 -179.7(2) .
Co N4 C34 C27 11.9(4) .
C37 N4 C34 C35 1.2(3) .
Co N4 C34 C35 -167.23(17) .
C26 C27 C34 N4 -6.5(4) .
C28 C27 C34 N4 -179.1(2) .
C26 C27 C34 C35 172.5(2) .
C28 C27 C34 C35 0.0(4) .
N4 C34 C35 C36 0.6(3) .
C27 C34 C35 C36 -178.6(3) .
C34 C35 C36 C37 -2.1(3) .
C34 N4 C37 C38 171.5(2) .
Co N4 C37 C38 -19.9(4) .
C34 N4 C37 C36 -2.5(3) .
Co N4 C37 C36 166.14(18) .
C35 C36 C37 N4 2.9(3) .
C35 C36 C37 C38 -171.1(3) .
N1 C1 C38 C37 11.4(4) .
C2 C1 C38 C37 -168.5(3) .
N1 C1 C38 C39 -171.5(2) .
C2 C1 C38 C39 8.6(4) .
N4 C37 C38 C1 -0.8(4) .
C36 C37 C38 C1 172.3(3) .
N4 C37 C38 C39 -177.9(2) .
C36 C37 C38 C39 -4.7(4) .
C1 C38 C39 C40 -108.4(3) .
C37 C38 C39 C40 68.8(4) .
C1 C38 C39 C44 70.8(3) .
C37 C38 C39 C44 -112.0(3) .
C44 C39 C40 C41 -0.2(5) .
C38 C39 C40 C41 179.0(3) .
C39 C40 C41 C42 -1.2(6) .
C40 C41 C42 C43 1.8(6) .
C41 C42 C43 C44 -1.1(5) .
C42 C43 C44 C39 -0.3(4) .
C40 C39 C44 C43 0.9(4) .
C38 C39 C44 C43 -178.3(3) .
C45' Co C45 C46 51(14) .
N1 Co C45 C46 -136.9(10) .
N3 Co C45 C46 43.4(11) .
N2 Co C45 C46 132.9(10) .
N4 Co C45 C46 -47.4(10) .
C45' Co C45 Cl1 -128(15) .
N1 Co C45 Cl1 44.4(6) .
N3 Co C45 Cl1 -135.4(5) .
N2 Co C45 Cl1 -45.9(6) .
N4 Co C45 Cl1 133.8(5) .
Cl1 C45 C46 Cl2 -179.0(3) .
Co C45 C46 Cl2 2.2(13) .
C45 Co C45' C46' 32(9) .
N1 Co C45' C46' 24(6) .
N3 Co C45' C46' -156(6) .
N2 Co C45' C46' -67(6) .
N4 Co C45' C46' 114(6) .
C45 Co C45' Cl1' -135(18) .
N1 Co C45' Cl1' -143(3) .
N3 Co C45' Cl1' 37(3) .
N2 Co C45' Cl1' 126(3) .
N4 Co C45' Cl1' -53(3) .
Cl1' C45' C46' Cl2' 175.1(18) .
Co C45' C46' Cl2' 8(8) .
C45' C46' Cl2' Cl2' -101(4) 2_755
